data_4509779
loop_
_publ_author_name
'Ma, Lu-Fang'
'Wang, Li-Ya'
'Hu, Jiang-Liang'
'Wang, Yao-Yu'
'Yang, Guo-Ping'

_publ_section_title
;
 Syntheses, Structures, and Photoluminescence of a Series of
 d10Coordination Polymers with R-Isophthalate (R = &#x2212;OH,
 &#x2212;CH3, and &#x2212;C(CH3)3)
;
_journal_issue 12
_journal_name_full 'Crystal Growth &amp; Design'
_journal_page_first 5334
_journal_paper_doi 10.1021/cg900825y
_journal_volume 9
_journal_year 2009
_chemical_formula_sum 'C36 H36 N2 O9 Zn2'
_chemical_formula_weight 771.41
_chemical_name_systematic
;

 ?

;
_space_group_IT_number 14
_symmetry_cell_setting monoclinic
_symmetry_space_group_name_Hall '-P 2yn'
_symmetry_space_group_name_H-M 'P 1 21/n 1'
_atom_sites_solution_hydrogens geom
_atom_sites_solution_primary direct
_atom_sites_solution_secondary difmap
_audit_creation_method SHELXL-97
_cell_angle_alpha 90.00
_cell_angle_beta 102.083(6)
_cell_angle_gamma 90.00
_cell_formula_units_Z 4
_cell_length_a 9.587(5)
_cell_length_b 17.457(9)
_cell_length_c 21.086(11)
_cell_measurement_reflns_used 5014
_cell_measurement_temperature 291(2)
_cell_measurement_theta_max 25.12
_cell_measurement_theta_min 2.29
_cell_volume 3451(3)
_computing_cell_refinement 'Bruker SMART'
_computing_data_collection 'Bruker SMART'
_computing_data_reduction 'Bruker SAINT'
_computing_molecular_graphics 'Bruker SHELXTL'
_computing_publication_material 'Bruker SHELXTL'
_computing_structure_refinement 'SHELXL-97 (Sheldrick, 1997)'
_computing_structure_solution 'SHELXS-97 (Sheldrick, 1990)'
_diffrn_ambient_temperature 291(2)
_diffrn_measured_fraction_theta_full 0.997
_diffrn_measured_fraction_theta_max 0.997
_diffrn_measurement_device_type 'CCD area detector'
_diffrn_measurement_method 'phi and omega scans'
_diffrn_radiation_monochromator graphite
_diffrn_radiation_source 'fine-focus sealed tube'
_diffrn_radiation_type MoK\a
_diffrn_radiation_wavelength 0.71073
_diffrn_reflns_av_R_equivalents 0.0409
_diffrn_reflns_av_sigmaI/netI 0.0399
_diffrn_reflns_limit_h_max 11
_diffrn_reflns_limit_h_min -11
_diffrn_reflns_limit_k_max 21
_diffrn_reflns_limit_k_min -20
_diffrn_reflns_limit_l_max 25
_diffrn_reflns_limit_l_min -25
_diffrn_reflns_number 23127
_diffrn_reflns_theta_full 25.50
_diffrn_reflns_theta_max 25.50
_diffrn_reflns_theta_min 2.29
_exptl_absorpt_coefficient_mu 1.447
_exptl_absorpt_correction_T_max 0.8570
_exptl_absorpt_correction_T_min 0.6798
_exptl_absorpt_correction_type multi-scan
_exptl_absorpt_process_details SADABS
_exptl_crystal_colour colorless
_exptl_crystal_density_diffrn 1.485
_exptl_crystal_density_method 'not measured'
_exptl_crystal_description block
_exptl_crystal_F_000 1592
_exptl_crystal_size_max 0.29
_exptl_crystal_size_mid 0.18
_exptl_crystal_size_min 0.11
_refine_diff_density_max 0.366
_refine_diff_density_min -0.778
_refine_diff_density_rms 0.074
_refine_ls_extinction_method none
_refine_ls_goodness_of_fit_ref 1.026
_refine_ls_hydrogen_treatment constr
_refine_ls_matrix_type full
_refine_ls_number_parameters 461
_refine_ls_number_reflns 6408
_refine_ls_number_restraints 84
_refine_ls_restrained_S_all 1.036
_refine_ls_R_factor_all 0.0546
_refine_ls_R_factor_gt 0.0390
_refine_ls_shift/su_max 0.001
_refine_ls_shift/su_mean 0.000
_refine_ls_structure_factor_coef Fsqd
_refine_ls_weighting_details 'calc w=1/[\s^2^(Fo^2^)+(0.0448P)^2^+5.0290P] where P=(Fo^2^+2Fc^2^)/3'
_refine_ls_weighting_scheme calc
_refine_ls_wR_factor_gt 0.0959
_refine_ls_wR_factor_ref 0.1037
_reflns_number_gt 5097
_reflns_number_total 6408
_reflns_threshold_expression >2sigma(I)
_cod_data_source_file cg900825ysup5.cif
_cod_data_source_block a
_cod_depositor_comments
;
The following automatic conversions were performed:

'_symmetry_cell_setting' value 'Monoclinic' changed to 'monoclinic'
according to /home/saulius/struct/CIF-dictionaries/cif_core.dic
dictionary named 'cif_core.dic' version 2.4.2 from
2011-04-26.

'_exptl_absorpt_correction_type' value 'MULTI-SCAN'
changed to 'multi-scan' according to
/home/saulius/struct/CIF-dictionaries/cif_core.dic dictionary named
'cif_core.dic' version 2.4.2 from
2011-04-26.

'_refine_ls_hydrogen_treatment' value 'CONSTR' changed
to 'constr' according to
/home/saulius/struct/CIF-dictionaries/cif_core.dic dictionary named
'cif_core.dic' version 2.4.2 from 2011-04-26.

Automatic conversion script
Id: cif_fix_values 1891 2012-01-12 08:04:46Z andrius 
;
_cod_original_sg_symbol_H-M P2(1)/n
_cod_database_code 4509779

loop_
_symmetry_equiv_pos_as_xyz
'x, y, z'
'-x+1/2, y+1/2, -z+1/2'
'-x, -y, -z'
'x-1/2, -y-1/2, z-1/2'

loop_
_atom_site_label
_atom_site_type_symbol
_atom_site_fract_x
_atom_site_fract_y
_atom_site_fract_z
_atom_site_U_iso_or_equiv
_atom_site_adp_type
_atom_site_occupancy
_atom_site_symmetry_multiplicity
_atom_site_calc_flag
_atom_site_refinement_flags
_atom_site_disorder_assembly
_atom_site_disorder_group
C22 C 0.1112(12) 1.1292(17) 0.5267(14) 0.076(3) Uani 0.36(3) 1 d PDU A 1
H22A H 0.0593 1.0825 0.5148 0.114 Uiso 0.36(3) 1 calc PR A 1
H22B H 0.0957 1.1634 0.4902 0.114 Uiso 0.36(3) 1 calc PR A 1
H22C H 0.0788 1.1529 0.5620 0.114 Uiso 0.36(3) 1 calc PR A 1
C23 C 0.353(3) 1.1855(11) 0.5692(15) 0.070(3) Uani 0.36(3) 1 d PDU A 1
H23A H 0.3032 1.2140 0.5964 0.105 Uiso 0.36(3) 1 calc PR A 1
H23B H 0.3593 1.2156 0.5318 0.105 Uiso 0.36(3) 1 calc PR A 1
H23C H 0.4473 1.1735 0.5929 0.105 Uiso 0.36(3) 1 calc PR A 1
C24 C 0.324(3) 1.0769(14) 0.4899(9) 0.069(3) Uani 0.36(3) 1 d PDU A 1
H24A H 0.4200 1.0588 0.5040 0.103 Uiso 0.36(3) 1 calc PR A 1
H24B H 0.3215 1.1155 0.4572 0.103 Uiso 0.36(3) 1 calc PR A 1
H24C H 0.2633 1.0351 0.4722 0.103 Uiso 0.36(3) 1 calc PR A 1
C22' C 0.1186(10) 1.1090(10) 0.5097(8) 0.076(3) Uani 0.64(3) 1 d PDU A 2
H22D H 0.0939 1.0575 0.4956 0.114 Uiso 0.64(3) 1 calc PR A 2
H22E H 0.1086 1.1420 0.4726 0.114 Uiso 0.64(3) 1 calc PR A 2
H22F H 0.0562 1.1262 0.5370 0.114 Uiso 0.64(3) 1 calc PR A 2
C23' C 0.3089(19) 1.1939(6) 0.5727(8) 0.070(3) Uani 0.64(3) 1 d PDU A 2
H23D H 0.2372 1.2118 0.5948 0.105 Uiso 0.64(3) 1 calc PR A 2
H23E H 0.3122 1.2271 0.5367 0.105 Uiso 0.64(3) 1 calc PR A 2
H23F H 0.4001 1.1940 0.6021 0.105 Uiso 0.64(3) 1 calc PR A 2
C24' C 0.3768(18) 1.0899(8) 0.5038(7) 0.069(3) Uani 0.64(3) 1 d PDU A 2
H24D H 0.4715 1.0857 0.5298 0.103 Uiso 0.64(3) 1 calc PR A 2
H24E H 0.3749 1.1290 0.4716 0.103 Uiso 0.64(3) 1 calc PR A 2
H24F H 0.3490 1.0418 0.4828 0.103 Uiso 0.64(3) 1 calc PR A 2
Zn1 Zn 0.21897(4) 0.61315(2) 0.486009(17) 0.02153(11) Uani 1 1 d . . .
Zn2 Zn 0.25829(4) 0.69144(2) 0.639296(19) 0.02569(12) Uani 1 1 d . . .
O1 O 0.1217(2) 0.66677(13) 0.55593(10) 0.0242(5) Uani 1 1 d . . .
O2 O -0.0415(2) 0.60568(13) 0.48705(11) 0.0285(5) Uani 1 1 d . . .
O3 O -0.5729(2) 0.64288(14) 0.51167(11) 0.0283(5) Uani 1 1 d . . .
O4 O -0.5709(2) 0.65042(14) 0.61725(11) 0.0277(5) Uani 1 1 d . . .
O5 O 0.2775(3) 0.79410(14) 0.67519(13) 0.0407(7) Uani 1 1 d . . .
O6 O 0.3250(4) 0.81712(17) 0.57946(15) 0.0676(11) Uani 1 1 d . . .
O7 O 0.2579(3) 1.01407(15) 0.82648(12) 0.0452(7) Uani 1 1 d . . .
O8 O 0.2731(3) 1.13171(14) 0.78821(12) 0.0379(6) Uani 1 1 d . . .
O9 O 0.2406(3) 0.51356(13) 0.54476(11) 0.0298(6) Uani 1 1 d . . .
H1W H 0.2496 0.5260 0.5829 0.045 Uiso 1 1 d R . .
H2W H 0.1778 0.4808 0.5337 0.045 Uiso 1 1 d R . .
N1 N 0.2352(3) 0.54440(16) 0.40692(13) 0.0241(6) Uani 1 1 d . . .
N2 N 0.3424(3) 0.21179(17) 0.07671(13) 0.0284(7) Uani 1 1 d . . .
C1 C -0.1197(3) 0.67881(18) 0.56924(15) 0.0206(7) Uani 1 1 d . . .
C2 C -0.2611(3) 0.65518(18) 0.55052(15) 0.0210(7) Uani 1 1 d . . .
H2 H -0.2886 0.6218 0.5158 0.025 Uiso 1 1 calc R . .
C3 C -0.3598(3) 0.68203(18) 0.58436(16) 0.0214(7) Uani 1 1 d . . .
C4 C -0.3193(3) 0.7334(2) 0.63513(16) 0.0270(8) Uani 1 1 d . . .
H4 H -0.3871 0.7498 0.6578 0.032 Uiso 1 1 calc R . .
C5 C -0.1816(4) 0.7607(2) 0.65297(17) 0.0275(8) Uani 1 1 d . . .
C6 C -0.0817(3) 0.73191(19) 0.61945(16) 0.0253(7) Uani 1 1 d . . .
H6 H 0.0124 0.7485 0.6309 0.030 Uiso 1 1 calc R . .
C7 C -0.0094(3) 0.64795(18) 0.53513(15) 0.0206(7) Uani 1 1 d . . .
C8 C -0.5127(3) 0.65662(18) 0.56947(16) 0.0214(7) Uani 1 1 d . . .
C9 C -0.1354(4) 0.8195(2) 0.7080(2) 0.0404(10) Uani 1 1 d . . .
C10 C -0.2623(6) 0.8433(3) 0.7372(3) 0.0778(18) Uani 1 1 d U . .
H10A H -0.3055 0.7985 0.7512 0.117 Uiso 1 1 calc R . .
H10B H -0.3311 0.8698 0.7050 0.117 Uiso 1 1 calc R . .
H10C H -0.2298 0.8765 0.7736 0.117 Uiso 1 1 calc R . .
C11 C -0.0209(7) 0.7837(3) 0.7608(2) 0.0772(17) Uani 1 1 d U . .
H11A H 0.0571 0.7666 0.7424 0.116 Uiso 1 1 calc R . .
H11B H -0.0605 0.7409 0.7796 0.116 Uiso 1 1 calc R . .
H11C H 0.0129 0.8212 0.7938 0.116 Uiso 1 1 calc R . .
C12 C -0.0757(5) 0.8904(3) 0.6816(2) 0.0577(13) Uani 1 1 d U . .
H12A H -0.0384 0.9246 0.7167 0.087 Uiso 1 1 calc R . .
H12B H -0.1501 0.9156 0.6513 0.087 Uiso 1 1 calc R . .
H12C H -0.0007 0.8758 0.6602 0.087 Uiso 1 1 calc R . .
C13 C 0.2985(4) 0.92390(19) 0.64598(16) 0.0286(8) Uani 1 1 d . . .
C14 C 0.2894(3) 0.95014(19) 0.70683(16) 0.0251(7) Uani 1 1 d . . .
H14 H 0.2897 0.9158 0.7406 0.030 Uiso 1 1 calc R . .
C15 C 0.2795(4) 1.02877(19) 0.71700(16) 0.0251(7) Uani 1 1 d . . .
C16 C 0.2774(4) 1.0791(2) 0.66655(17) 0.0320(8) Uani 1 1 d . . .
H16 H 0.2706 1.1313 0.6741 0.038 Uiso 1 1 calc R . .
C17 C 0.2852(4) 1.0542(2) 0.60401(17) 0.0350(9) Uani 1 1 d . A .
C18 C 0.2967(4) 0.9758(2) 0.59546(18) 0.0363(9) Uani 1 1 d . . .
H18 H 0.3034 0.9572 0.5549 0.044 Uiso 1 1 calc R . .
C19 C 0.3024(4) 0.8394(2) 0.63130(19) 0.0359(9) Uani 1 1 d . . .
C20 C 0.2695(4) 1.0589(2) 0.78301(16) 0.0268(8) Uani 1 1 d . . .
C21 C 0.2721(5) 1.1111(2) 0.5475(2) 0.0534(12) Uani 1 1 d D . .
C25 C 0.3640(4) 0.53284(19) 0.39229(16) 0.0259(7) Uani 1 1 d . . .
H25 H 0.4438 0.5540 0.4194 0.031 Uiso 1 1 calc R . .
C26 C 0.3831(4) 0.49135(19) 0.33932(16) 0.0249(7) Uani 1 1 d . . .
H26 H 0.4740 0.4853 0.3310 0.030 Uiso 1 1 calc R . .
C27 C 0.2660(4) 0.45849(19) 0.29816(16) 0.0267(8) Uani 1 1 d . . .
C28 C 0.1337(4) 0.4701(2) 0.31394(18) 0.0351(9) Uani 1 1 d . . .
H28 H 0.0523 0.4491 0.2879 0.042 Uiso 1 1 calc R . .
C29 C 0.1225(4) 0.5124(2) 0.36795(18) 0.0335(9) Uani 1 1 d . . .
H29 H 0.0329 0.5188 0.3776 0.040 Uiso 1 1 calc R . .
C30 C 0.2733(4) 0.4125(2) 0.24085(17) 0.0334(9) Uani 1 1 d . . .
H30 H 0.1873 0.4042 0.2118 0.040 Uiso 1 1 calc R . .
C31 C 0.3871(4) 0.3814(2) 0.22555(17) 0.0346(9) Uani 1 1 d . . .
H31 H 0.4763 0.3939 0.2504 0.041 Uiso 1 1 calc R . .
C32 C 0.4557(4) 0.2126(2) 0.12649(18) 0.0347(9) Uani 1 1 d . . .
H32 H 0.5225 0.1735 0.1295 0.042 Uiso 1 1 calc R . .
C33 C 0.4773(4) 0.2691(2) 0.17321(18) 0.0366(9) Uani 1 1 d . . .
H33 H 0.5579 0.2677 0.2065 0.044 Uiso 1 1 calc R . .
C34 C 0.3796(4) 0.3276(2) 0.17075(17) 0.0321(8) Uani 1 1 d . . .
C35 C 0.2691(5) 0.3299(2) 0.11643(18) 0.0412(10) Uani 1 1 d . . .
H35 H 0.2049 0.3705 0.1106 0.049 Uiso 1 1 calc R . .
C36 C 0.2545(4) 0.2717(2) 0.07114(17) 0.0372(9) Uani 1 1 d . . .
H36 H 0.1799 0.2745 0.0351 0.045 Uiso 1 1 calc R . .

loop_
_atom_site_aniso_label
_atom_site_aniso_U_11
_atom_site_aniso_U_22
_atom_site_aniso_U_33
_atom_site_aniso_U_23
_atom_site_aniso_U_13
_atom_site_aniso_U_12
C22 0.091(4) 0.076(6) 0.056(6) 0.023(4) 0.003(4) 0.008(4)
C23 0.093(6) 0.050(3) 0.071(4) 0.022(3) 0.025(5) 0.001(4)
C24 0.093(6) 0.074(5) 0.044(4) 0.014(3) 0.027(4) -0.002(5)
C22' 0.091(4) 0.076(6) 0.056(6) 0.023(4) 0.003(4) 0.008(4)
C23' 0.093(6) 0.050(3) 0.071(4) 0.022(3) 0.025(5) 0.001(4)
C24' 0.093(6) 0.074(5) 0.044(4) 0.014(3) 0.027(4) -0.002(5)
Zn1 0.0211(2) 0.0240(2) 0.0209(2) -0.00244(16) 0.00771(15) 0.00009(15)
Zn2 0.0270(2) 0.0249(2) 0.0263(2) -0.00193(17) 0.00817(17) -0.00095(16)
O1 0.0168(12) 0.0332(13) 0.0231(12) -0.0037(10) 0.0054(9) -0.0007(10)
O2 0.0283(13) 0.0324(14) 0.0272(13) -0.0106(11) 0.0113(10) -0.0047(10)
O3 0.0201(12) 0.0383(14) 0.0267(13) -0.0045(11) 0.0054(10) -0.0050(10)
O4 0.0193(12) 0.0358(14) 0.0295(13) 0.0036(11) 0.0086(10) 0.0009(10)
O5 0.0561(18) 0.0209(13) 0.0484(16) -0.0040(12) 0.0185(14) -0.0042(12)
O6 0.130(3) 0.0340(17) 0.0412(18) -0.0103(14) 0.0232(19) 0.0103(19)
O7 0.076(2) 0.0377(16) 0.0265(14) 0.0029(12) 0.0209(14) 0.0095(15)
O8 0.0535(17) 0.0265(14) 0.0369(15) -0.0111(11) 0.0169(13) -0.0027(12)
O9 0.0383(14) 0.0271(13) 0.0250(12) -0.0034(10) 0.0087(11) -0.0062(11)
N1 0.0256(15) 0.0247(15) 0.0226(14) -0.0006(12) 0.0066(12) 0.0014(12)
N2 0.0355(17) 0.0283(16) 0.0231(15) -0.0053(12) 0.0099(13) -0.0018(13)
C1 0.0195(16) 0.0218(17) 0.0221(16) 0.0016(13) 0.0080(13) 0.0011(13)
C2 0.0192(16) 0.0209(17) 0.0227(16) -0.0009(14) 0.0039(13) 0.0006(13)
C3 0.0174(16) 0.0215(17) 0.0261(17) 0.0020(14) 0.0062(13) -0.0016(13)
C4 0.0200(17) 0.033(2) 0.0302(18) -0.0051(16) 0.0108(15) 0.0002(14)
C5 0.0263(18) 0.0270(19) 0.0313(19) -0.0055(15) 0.0110(15) -0.0006(14)
C6 0.0178(16) 0.0289(19) 0.0295(18) -0.0032(15) 0.0062(14) -0.0059(14)
C7 0.0202(17) 0.0211(17) 0.0221(16) 0.0017(14) 0.0079(13) -0.0003(13)
C8 0.0181(16) 0.0169(16) 0.0297(18) 0.0019(14) 0.0061(14) 0.0034(13)
C9 0.040(2) 0.041(2) 0.044(2) -0.0229(19) 0.0165(19) -0.0138(18)
C10 0.072(3) 0.083(4) 0.093(4) -0.062(3) 0.053(3) -0.034(3)
C11 0.096(4) 0.079(4) 0.047(3) -0.022(3) -0.008(3) 0.001(3)
C12 0.068(3) 0.047(3) 0.064(3) -0.024(2) 0.027(2) -0.025(2)
C13 0.035(2) 0.0222(18) 0.0284(18) -0.0041(15) 0.0055(16) -0.0023(15)
C14 0.0271(18) 0.0224(17) 0.0252(17) 0.0025(14) 0.0040(14) -0.0015(14)
C15 0.0258(18) 0.0234(18) 0.0259(17) -0.0030(14) 0.0051(14) -0.0007(14)
C16 0.047(2) 0.0189(18) 0.0318(19) 0.0010(15) 0.0121(17) 0.0029(16)
C17 0.051(2) 0.029(2) 0.0267(19) 0.0030(16) 0.0120(17) 0.0052(17)
C18 0.052(2) 0.033(2) 0.0251(19) -0.0044(16) 0.0111(17) 0.0001(18)
C19 0.038(2) 0.028(2) 0.040(2) -0.0056(18) 0.0042(18) 0.0007(16)
C20 0.0231(18) 0.031(2) 0.0256(18) -0.0035(15) 0.0048(15) 0.0018(14)
C21 0.084(4) 0.040(3) 0.039(2) 0.012(2) 0.020(2) 0.012(2)
C25 0.0263(18) 0.0278(18) 0.0225(17) -0.0036(14) 0.0021(14) 0.0001(15)
C26 0.0232(17) 0.0262(18) 0.0268(17) -0.0011(15) 0.0083(14) 0.0036(14)
C27 0.036(2) 0.0220(18) 0.0226(17) -0.0001(14) 0.0069(15) 0.0027(15)
C28 0.0264(19) 0.041(2) 0.036(2) -0.0128(17) 0.0015(16) -0.0032(16)
C29 0.0253(19) 0.038(2) 0.038(2) -0.0073(17) 0.0080(16) -0.0015(16)
C30 0.037(2) 0.035(2) 0.0268(18) -0.0082(16) 0.0043(16) -0.0012(17)
C31 0.040(2) 0.035(2) 0.0278(19) -0.0078(16) 0.0037(17) -0.0027(17)
C32 0.028(2) 0.038(2) 0.040(2) -0.0092(18) 0.0113(17) 0.0019(16)
C33 0.027(2) 0.046(2) 0.035(2) -0.0133(18) 0.0031(16) 0.0002(17)
C34 0.040(2) 0.030(2) 0.0276(19) -0.0072(16) 0.0107(17) -0.0026(16)
C35 0.054(3) 0.035(2) 0.031(2) -0.0056(17) 0.0011(19) 0.0135(19)
C36 0.049(2) 0.035(2) 0.0237(18) -0.0055(16) -0.0026(17) 0.0077(18)

loop_
_atom_type_symbol
_atom_type_description
_atom_type_scat_dispersion_real
_atom_type_scat_dispersion_imag
_atom_type_scat_source
C C 0.0033 0.0016 'International Tables Vol C Tables 4.2.6.8 and 6.1.1.4'
H H 0.0000 0.0000 'International Tables Vol C Tables 4.2.6.8 and 6.1.1.4'
N N 0.0061 0.0033 'International Tables Vol C Tables 4.2.6.8 and 6.1.1.4'
O O 0.0106 0.0060 'International Tables Vol C Tables 4.2.6.8 and 6.1.1.4'
Zn Zn 0.2839 1.4301 'International Tables Vol C Tables 4.2.6.8 and 6.1.1.4'

loop_
_geom_angle_atom_site_label_1
_geom_angle_atom_site_label_2
_geom_angle_atom_site_label_3
_geom_angle
_geom_angle_site_symmetry_1
_geom_angle_site_symmetry_3
C21 C22 H22A 109.5 . .
C21 C22 H22B 109.5 . .
C21 C22 H22C 109.5 . .
C21 C23 H23A 109.5 . .
C21 C23 H23B 109.5 . .
C21 C23 H23C 109.5 . .
C21 C24 H24A 109.5 . .
C21 C24 H24B 109.5 . .
C21 C24 H24C 109.5 . .
C21 C22' H22D 109.5 . .
C21 C22' H22E 109.5 . .
H22D C22' H22E 109.5 . .
C21 C22' H22F 109.5 . .
H22D C22' H22F 109.5 . .
H22E C22' H22F 109.5 . .
C21 C23' H23D 109.5 . .
C21 C23' H23E 109.5 . .
H23D C23' H23E 109.5 . .
C21 C23' H23F 109.5 . .
H23D C23' H23F 109.5 . .
H23E C23' H23F 109.5 . .
C21 C24' H24D 109.5 . .
C21 C24' H24E 109.5 . .
H24D C24' H24E 109.5 . .
C21 C24' H24F 109.5 . .
H24D C24' H24F 109.5 . .
H24E C24' H24F 109.5 . .
O3 Zn1 N1 97.29(10) 1_655 .
O3 Zn1 O9 94.82(10) 1_655 .
N1 Zn1 O9 88.90(10) . .
O3 Zn1 O1 104.69(9) 1_655 .
N1 Zn1 O1 157.96(10) . .
O9 Zn1 O1 87.65(10) . .
O3 Zn1 N2 94.90(11) 1_655 2
N1 Zn1 N2 91.45(11) . 2
O9 Zn1 N2 170.15(10) . 2
O1 Zn1 N2 88.34(10) . 2
O8 Zn2 O4 105.77(11) 2_546 1_655
O8 Zn2 O5 102.03(12) 2_546 .
O4 Zn2 O5 114.89(11) 1_655 .
O8 Zn2 O1 113.42(11) 2_546 .
O4 Zn2 O1 98.06(10) 1_655 .
O5 Zn2 O1 122.11(11) . .
C7 O1 Zn2 140.0(2) . .
C7 O1 Zn1 101.02(19) . .
Zn2 O1 Zn1 113.75(11) . .
C8 O3 Zn1 122.3(2) . 1_455
C8 O4 Zn2 134.7(2) . 1_455
C19 O5 Zn2 107.9(2) . .
C20 O8 Zn2 127.0(2) . 2_556
Zn1 O9 H1W 109.4 . .
Zn1 O9 H2W 115.2 . .
H1W O9 H2W 112.4 . .
C29 N1 C25 117.2(3) . .
C29 N1 Zn1 123.1(2) . .
C25 N1 Zn1 119.6(2) . .
C36 N2 C32 116.9(3) . .
C36 N2 Zn1 118.8(2) . 2_545
C32 N2 Zn1 123.7(2) . 2_545
C2 C1 C6 119.7(3) . .
C2 C1 C7 120.0(3) . .
C6 C1 C7 120.3(3) . .
C3 C2 C1 119.0(3) . .
C3 C2 H2 120.5 . .
C1 C2 H2 120.5 . .
C2 C3 C4 120.4(3) . .
C2 C3 C8 122.5(3) . .
C4 C3 C8 117.1(3) . .
C5 C4 C3 122.1(3) . .
C5 C4 H4 119.0 . .
C3 C4 H4 119.0 . .
C4 C5 C6 117.1(3) . .
C4 C5 C9 122.9(3) . .
C6 C5 C9 120.0(3) . .
C1 C6 C5 121.6(3) . .
C1 C6 H6 119.2 . .
C5 C6 H6 119.2 . .
O2 C7 O1 119.3(3) . .
O2 C7 C1 121.8(3) . .
O1 C7 C1 118.9(3) . .
O4 C8 O3 124.8(3) . .
O4 C8 C3 115.9(3) . .
O3 C8 C3 119.3(3) . .
C12 C9 C11 109.4(4) . .
C12 C9 C10 108.5(4) . .
C11 C9 C10 109.1(4) . .
C12 C9 C5 109.8(3) . .
C11 C9 C5 109.1(3) . .
C10 C9 C5 110.9(3) . .
C9 C10 H10A 109.5 . .
C9 C10 H10B 109.5 . .
H10A C10 H10B 109.5 . .
C9 C10 H10C 109.5 . .
H10A C10 H10C 109.5 . .
H10B C10 H10C 109.5 . .
C9 C11 H11A 109.5 . .
C9 C11 H11B 109.5 . .
H11A C11 H11B 109.5 . .
C9 C11 H11C 109.5 . .
H11A C11 H11C 109.5 . .
H11B C11 H11C 109.5 . .
C9 C12 H12A 109.5 . .
C9 C12 H12B 109.5 . .
H12A C12 H12B 109.5 . .
C9 C12 H12C 109.5 . .
H12A C12 H12C 109.5 . .
H12B C12 H12C 109.5 . .
C14 C13 C18 120.0(3) . .
C14 C13 C19 121.6(3) . .
C18 C13 C19 118.3(3) . .
C13 C14 C15 119.2(3) . .
C13 C14 H14 120.4 . .
C15 C14 H14 120.4 . .
C16 C15 C14 120.0(3) . .
C16 C15 C20 119.8(3) . .
C14 C15 C20 120.2(3) . .
C15 C16 C17 122.2(3) . .
C15 C16 H16 118.9 . .
C17 C16 H16 118.9 . .
C18 C17 C16 116.6(3) . .
C18 C17 C21 122.2(3) . .
C16 C17 C21 121.1(3) . .
C17 C18 C13 122.0(3) . .
C17 C18 H18 119.0 . .
C13 C18 H18 119.0 . .
O6 C19 O5 123.1(4) . .
O6 C19 C13 120.8(4) . .
O5 C19 C13 116.1(3) . .
O7 C20 O8 125.2(3) . .
O7 C20 C15 120.0(3) . .
O8 C20 C15 114.8(3) . .
C22' C21 C24 90.8(9) . .
C22' C21 C23 123.4(12) . .
C24 C21 C23 109.8(9) . .
C22' C21 C17 107.7(6) . .
C24 C21 C17 112.1(10) . .
C23 C21 C17 111.3(13) . .
C22' C21 C24' 111.1(5) . .
C24 C21 C24' 21.6(9) . .
C23 C21 C24' 91.7(10) . .
C17 C21 C24' 110.5(6) . .
C22' C21 C22 19.4(9) . .
C24 C21 C22 109.0(8) . .
C23 C21 C22 109.0(9) . .
C17 C21 C22 105.5(11) . .
C24' C21 C22 127.9(10) . .
C22' C21 C23' 109.1(6) . .
C24 C21 C23' 123.1(11) . .
C23 C21 C23' 17.4(10) . .
C17 C21 C23' 111.1(7) . .
C24' C21 C23' 107.3(6) . .
C22 C21 C23' 92.8(10) . .
N1 C25 C26 123.3(3) . .
N1 C25 H25 118.4 . .
C26 C25 H25 118.4 . .
C25 C26 C27 119.8(3) . .
C25 C26 H26 120.1 . .
C27 C26 H26 120.1 . .
C26 C27 C28 116.6(3) . .
C26 C27 C30 124.7(3) . .
C28 C27 C30 118.7(3) . .
C29 C28 C27 120.5(3) . .
C29 C28 H28 119.8 . .
C27 C28 H28 119.8 . .
N1 C29 C28 122.6(3) . .
N1 C29 H29 118.7 . .
C28 C29 H29 118.7 . .
C31 C30 C27 127.8(3) . .
C31 C30 H30 116.1 . .
C27 C30 H30 116.1 . .
C30 C31 C34 123.0(3) . .
C30 C31 H31 118.5 . .
C34 C31 H31 118.5 . .
N2 C32 C33 122.8(3) . .
N2 C32 H32 118.6 . .
C33 C32 H32 118.6 . .
C32 C33 C34 120.3(3) . .
C32 C33 H33 119.9 . .
C34 C33 H33 119.9 . .
C33 C34 C35 116.5(3) . .
C33 C34 C31 121.3(3) . .
C35 C34 C31 122.0(3) . .
C36 C35 C34 119.9(4) . .
C36 C35 H35 120.0 . .
C34 C35 H35 120.0 . .
N2 C36 C35 123.1(3) . .
N2 C36 H36 118.5 . .
C35 C36 H36 118.5 . .

loop_
_geom_bond_atom_site_label_1
_geom_bond_atom_site_label_2
_geom_bond_distance
_geom_bond_site_symmetry_2
C22 C21 1.545(9) .
C22 H22A 0.9600 .
C22 H22B 0.9600 .
C22 H22C 0.9600 .
C23 C21 1.533(9) .
C23 H23A 0.9600 .
C23 H23B 0.9600 .
C23 H23C 0.9600 .
C24 C21 1.528(9) .
C24 H24A 0.9600 .
C24 H24B 0.9600 .
C24 H24C 0.9600 .
C22' C21 1.520(8) .
C22' H22D 0.9600 .
C22' H22E 0.9600 .
C22' H22F 0.9600 .
C23' C21 1.554(8) .
C23' H23D 0.9600 .
C23' H23E 0.9600 .
C23' H23F 0.9600 .
C24' C21 1.543(7) .
C24' H24D 0.9600 .
C24' H24E 0.9600 .
C24' H24F 0.9600 .
Zn1 O3 2.023(2) 1_655
Zn1 N1 2.087(3) .
Zn1 O9 2.120(2) .
Zn1 O1 2.120(2) .
Zn1 N2 2.176(3) 2
Zn2 O8 1.925(3) 2_546
Zn2 O4 1.931(2) 1_655
Zn2 O5 1.939(3) .
Zn2 O1 2.007(2) .
O1 C7 1.284(4) .
O2 C7 1.240(4) .
O3 C8 1.258(4) .
O3 Zn1 2.023(2) 1_455
O4 C8 1.255(4) .
O4 Zn2 1.931(2) 1_455
O5 C19 1.278(5) .
O6 C19 1.222(5) .
O7 C20 1.227(4) .
O8 C20 1.276(4) .
O8 Zn2 1.925(3) 2_556
O9 H1W 0.8200 .
O9 H2W 0.8276 .
N1 C29 1.336(4) .
N1 C25 1.350(4) .
N2 C36 1.333(5) .
N2 C32 1.344(5) .
N2 Zn1 2.176(3) 2_545
C1 C2 1.393(4) .
C1 C6 1.397(5) .
C1 C7 1.498(4) .
C2 C3 1.381(4) .
C2 H2 0.9300 .
C3 C4 1.388(5) .
C3 C8 1.500(4) .
C4 C5 1.380(5) .
C4 H4 0.9300 .
C5 C6 1.398(5) .
C5 C9 1.542(5) .
C6 H6 0.9300 .
C9 C12 1.518(6) .
C9 C11 1.525(7) .
C9 C10 1.532(6) .
C10 H10A 0.9600 .
C10 H10B 0.9600 .
C10 H10C 0.9600 .
C11 H11A 0.9600 .
C11 H11B 0.9600 .
C11 H11C 0.9600 .
C12 H12A 0.9600 .
C12 H12B 0.9600 .
C12 H12C 0.9600 .
C13 C14 1.382(5) .
C13 C18 1.395(5) .
C13 C19 1.509(5) .
C14 C15 1.396(5) .
C14 H14 0.9300 .
C15 C16 1.376(5) .
C15 C20 1.510(5) .
C16 C17 1.405(5) .
C16 H16 0.9300 .
C17 C18 1.389(5) .
C17 C21 1.536(5) .
C18 H18 0.9300 .
C25 C26 1.375(5) .
C25 H25 0.9300 .
C26 C27 1.391(5) .
C26 H26 0.9300 .
C27 C28 1.392(5) .
C27 C30 1.465(5) .
C28 C29 1.380(5) .
C28 H28 0.9300 .
C29 H29 0.9300 .
C30 C31 1.318(5) .
C30 H30 0.9300 .
C31 C34 1.479(5) .
C31 H31 0.9300 .
C32 C33 1.378(5) .
C32 H32 0.9300 .
C33 C34 1.380(5) .
C33 H33 0.9300 .
C34 C35 1.389(5) .
C35 C36 1.381(5) .
C35 H35 0.9300 .
C36 H36 0.9300 .

loop_
_geom_hbond_atom_site_label_D
_geom_hbond_atom_site_label_H
_geom_hbond_atom_site_label_A
_geom_hbond_distance_DH
_geom_hbond_distance_HA
_geom_hbond_distance_DA
_geom_hbond_angle_DHA
_geom_hbond_site_symmetry_A
O9 H1W O7 0.82 1.94 2.712(4) 156.9 2_546
O9 H2W O2 0.83 1.98 2.809(3) 173.8 3_566

loop_
_geom_torsion_atom_site_label_1
_geom_torsion_atom_site_label_2
_geom_torsion_atom_site_label_3
_geom_torsion_atom_site_label_4
_geom_torsion
_geom_torsion_site_symmetry_1
O8 Zn2 O1 C7 36.0(4) 2_546
O4 Zn2 O1 C7 147.1(3) 1_655
O5 Zn2 O1 C7 -86.7(3) .
O8 Zn2 O1 Zn1 -112.22(13) 2_546
O4 Zn2 O1 Zn1 -1.09(13) 1_655
O5 Zn2 O1 Zn1 125.10(13) .
O3 Zn1 O1 C7 177.59(19) 1_655
N1 Zn1 O1 C7 -6.8(4) .
O9 Zn1 O1 C7 -88.0(2) .
N2 Zn1 O1 C7 83.0(2) 2
O3 Zn1 O1 Zn2 -22.55(14) 1_655
N1 Zn1 O1 Zn2 153.0(2) .
O9 Zn1 O1 Zn2 71.81(12) .
N2 Zn1 O1 Zn2 -117.18(13) 2
O8 Zn2 O5 C19 178.5(3) 2_546
O4 Zn2 O5 C19 64.6(3) 1_655
O1 Zn2 O5 C19 -53.7(3) .
O3 Zn1 N1 C29 -175.7(3) 1_655
O9 Zn1 N1 C29 89.6(3) .
O1 Zn1 N1 C29 8.6(4) .
N2 Zn1 N1 C29 -80.6(3) 2
O3 Zn1 N1 C25 2.2(3) 1_655
O9 Zn1 N1 C25 -92.5(2) .
O1 Zn1 N1 C25 -173.5(2) .
N2 Zn1 N1 C25 97.3(3) 2
C6 C1 C2 C3 -3.2(5) .
C7 C1 C2 C3 177.4(3) .
C1 C2 C3 C4 1.7(5) .
C1 C2 C3 C8 -177.0(3) .
C2 C3 C4 C5 1.4(5) .
C8 C3 C4 C5 -179.8(3) .
C3 C4 C5 C6 -2.8(5) .
C3 C4 C5 C9 178.3(3) .
C2 C1 C6 C5 1.8(5) .
C7 C1 C6 C5 -178.8(3) .
C4 C5 C6 C1 1.2(5) .
C9 C5 C6 C1 -179.8(3) .
Zn2 O1 C7 O2 -147.8(3) .
Zn1 O1 C7 O2 2.8(3) .
Zn2 O1 C7 C1 33.1(5) .
Zn1 O1 C7 C1 -176.3(2) .
C2 C1 C7 O2 5.3(5) .
C6 C1 C7 O2 -174.0(3) .
C2 C1 C7 O1 -175.6(3) .
C6 C1 C7 O1 5.1(5) .
Zn2 O4 C8 O3 -54.6(5) 1_455
Zn2 O4 C8 C3 125.7(3) 1_455
Zn1 O3 C8 O4 3.3(5) 1_455
Zn1 O3 C8 C3 -177.1(2) 1_455
C2 C3 C8 O4 144.7(3) .
C4 C3 C8 O4 -34.1(4) .
C2 C3 C8 O3 -35.0(5) .
C4 C3 C8 O3 146.2(3) .
C4 C5 C9 C12 -121.4(4) .
C6 C5 C9 C12 59.6(5) .
C4 C5 C9 C11 118.7(4) .
C6 C5 C9 C11 -60.3(5) .
C4 C5 C9 C10 -1.5(6) .
C6 C5 C9 C10 179.5(4) .
C18 C13 C14 C15 -0.5(5) .
C19 C13 C14 C15 -177.1(3) .
C13 C14 C15 C16 0.7(5) .
C13 C14 C15 C20 -180.0(3) .
C14 C15 C16 C17 -0.2(6) .
C20 C15 C16 C17 -179.5(3) .
C15 C16 C17 C18 -0.6(6) .
C15 C16 C17 C21 175.7(4) .
C16 C17 C18 C13 0.8(6) .
C21 C17 C18 C13 -175.4(4) .
C14 C13 C18 C17 -0.3(6) .
C19 C13 C18 C17 176.4(4) .
Zn2 O5 C19 O6 -7.3(5) .
Zn2 O5 C19 C13 170.9(3) .
C14 C13 C19 O6 -172.5(4) .
C18 C13 C19 O6 10.8(6) .
C14 C13 C19 O5 9.1(5) .
C18 C13 C19 O5 -167.5(4) .
Zn2 O8 C20 O7 -7.1(5) 2_556
Zn2 O8 C20 C15 172.4(2) 2_556
C16 C15 C20 O7 173.2(3) .
C14 C15 C20 O7 -6.1(5) .
C16 C15 C20 O8 -6.3(5) .
C14 C15 C20 O8 174.4(3) .
C18 C17 C21 C22' 78.5(9) .
C16 C17 C21 C22' -97.5(9) .
C18 C17 C21 C24 -19.9(14) .
C16 C17 C21 C24 164.1(13) .
C18 C17 C21 C23 -143.3(13) .
C16 C17 C21 C23 40.7(13) .
C18 C17 C21 C24' -43.0(9) .
C16 C17 C21 C24' 141.0(9) .
C18 C17 C21 C22 98.7(13) .
C16 C17 C21 C22 -77.4(13) .
C18 C17 C21 C23' -162.0(8) .
C16 C17 C21 C23' 22.0(9) .
C29 N1 C25 C26 1.1(5) .
Zn1 N1 C25 C26 -176.9(3) .
N1 C25 C26 C27 -0.5(5) .
C25 C26 C27 C28 -0.1(5) .
C25 C26 C27 C30 -179.3(3) .
C26 C27 C28 C29 0.1(5) .
C30 C27 C28 C29 179.3(4) .
C25 N1 C29 C28 -1.2(5) .
Zn1 N1 C29 C28 176.8(3) .
C27 C28 C29 N1 0.6(6) .
C26 C27 C30 C31 14.9(6) .
C28 C27 C30 C31 -164.2(4) .
C27 C30 C31 C34 171.8(4) .
C36 N2 C32 C33 4.9(6) .
Zn1 N2 C32 C33 -166.8(3) 2_545
N2 C32 C33 C34 0.8(6) .
C32 C33 C34 C35 -5.8(6) .
C32 C33 C34 C31 169.8(4) .
C30 C31 C34 C33 -147.3(4) .
C30 C31 C34 C35 28.1(6) .
C33 C34 C35 C36 5.4(6) .
C31 C34 C35 C36 -170.2(4) .
C32 N2 C36 C35 -5.4(6) .
Zn1 N2 C36 C35 166.7(3) 2_545
C34 C35 C36 N2 0.2(7) .
